data_2211581
loop_
_publ_author_name
'Zhang, Ping'
'Du, Cai-Yun'
'Li, Yuan'

_publ_section_title 2-[2-(4-Methoxyphenyl)vinyl]-3-[(2-maleimidyl)acetyl]-2,3-dihydro-1,3-benzothiazole
_journal_coeditor_code RZ2077
_journal_issue 12
_journal_name_full 'Acta Crystallographica Section E'
_journal_page_first o5862
_journal_page_last o5863
_journal_paper_doi 10.1107/S1600536806050082
_journal_volume 62
_journal_year 2006
_chemical_formula_iupac 'C28 H22 N2 O4 S'
_chemical_formula_moiety 'C28 H22 N2 O4 S'
_chemical_formula_sum 'C28 H22 N2 O4 S'
_chemical_formula_weight 482.54
_chemical_name_systematic
;
 ?
;
_space_group_IT_number 14
_symmetry_cell_setting monoclinic
_symmetry_space_group_name_Hall '-P 2yn'
_symmetry_space_group_name_H-M 'P 1 21/n 1'
_atom_sites_solution_hydrogens geom
_atom_sites_solution_primary direct
_atom_sites_solution_secondary difmap
_cell_angle_alpha 90.00
_cell_angle_beta 94.310(7)
_cell_angle_gamma 90.00
_cell_formula_units_Z 4
_cell_length_a 9.970(5)
_cell_length_b 10.191(5)
_cell_length_c 23.941(11)
_cell_measurement_reflns_used 2910
_cell_measurement_temperature 273(2)
_cell_measurement_theta_max 21.93
_cell_measurement_theta_min 2.17
_cell_volume 2426(2)
_computing_cell_refinement 'SAINT (Bruker, 1997)'
_computing_data_collection 'SMART (Bruker, 1997)'
_computing_data_reduction SAINT
_computing_molecular_graphics 'SHELXTL (Bruker, 1997)'
_computing_publication_material SHELXTL
_computing_structure_refinement 'SHELXL-97 (Sheldrick, 1997)'
_computing_structure_solution 'SHELXS-97 (Sheldrick, 1997)'
_diffrn_ambient_temperature 273(2)
_diffrn_measured_fraction_theta_full 0.997
_diffrn_measured_fraction_theta_max 0.997
_diffrn_measurement_device_type 'APEX II CCD area detector'
_diffrn_measurement_method '\f and \w scans'
_diffrn_radiation_monochromator graphite
_diffrn_radiation_source 'fine-focus sealed tube'
_diffrn_radiation_type MoK\a
_diffrn_radiation_wavelength 0.71073
_diffrn_reflns_av_R_equivalents 0.0246
_diffrn_reflns_av_sigmaI/netI 0.0307
_diffrn_reflns_limit_h_max 10
_diffrn_reflns_limit_h_min -11
_diffrn_reflns_limit_k_max 11
_diffrn_reflns_limit_k_min -12
_diffrn_reflns_limit_l_max 28
_diffrn_reflns_limit_l_min -28
_diffrn_reflns_number 12808
_diffrn_reflns_theta_full 25.03
_diffrn_reflns_theta_max 25.03
_diffrn_reflns_theta_min 2.16
_diffrn_standards_number 0
_exptl_absorpt_coefficient_mu 0.171
_exptl_absorpt_correction_T_max 0.973
_exptl_absorpt_correction_T_min 0.952
_exptl_absorpt_correction_type multi-scan
_exptl_absorpt_process_details '(SADABS; Sheldrick, 1996)'
_exptl_crystal_colour colourless
_exptl_crystal_density_diffrn 1.321
_exptl_crystal_density_method 'not measured'
_exptl_crystal_description block
_exptl_crystal_F_000 1008
_exptl_crystal_size_max 0.28
_exptl_crystal_size_mid 0.22
_exptl_crystal_size_min 0.16
_refine_diff_density_max 0.342
_refine_diff_density_min -0.206
_refine_ls_extinction_method none
_refine_ls_goodness_of_fit_ref 1.034
_refine_ls_hydrogen_treatment constr
_refine_ls_matrix_type full
_refine_ls_number_parameters 317
_refine_ls_number_reflns 4258
_refine_ls_number_restraints 0
_refine_ls_restrained_S_all 1.034
_refine_ls_R_factor_all 0.0632
_refine_ls_R_factor_gt 0.0389
_refine_ls_shift/su_max 0.000
_refine_ls_shift/su_mean 0.000
_refine_ls_structure_factor_coef Fsqd
_refine_ls_weighting_details 'calc w=1/[\s^2^(Fo^2^)+(0.0413P)^2^+0.6152P] where P=(Fo^2^+2Fc^2^)/3'
_refine_ls_weighting_scheme calc
_refine_ls_wR_factor_gt 0.0910
_refine_ls_wR_factor_ref 0.1019
_reflns_number_gt 3012
_reflns_number_total 4258
_reflns_threshold_expression I>2\s(I)
_cod_data_source_file rz2077.cif
_cod_data_source_block I
_cod_depositor_comments
;
The following automatic conversions were performed:
'_symmetry_cell_setting' value 'Monoclinic' changed to 'monoclinic'
according to '/home/saulius/struct/CIF-dictionaries/cif_core.dic'
dictionary named 'cif_core.dic' version 2.4.1 from 2010-06-29.

Automatic conversion script
Id: cif_fix_enum 1527 2010-12-29 10:47:43Z saulius 

The following automatic conversions were performed:

'_symmetry_cell_setting' value 'Monoclinic' changed to 'monoclinic'
according to /home/saulius/struct/CIF-dictionaries/cif_core.dic
dictionary named 'cif_core.dic' version 2.4.1 from 2010-06-29.

Automatic conversion script
Id: cif_fix_values 1715 2011-07-08 13:25:40Z adriana 
;
_cod_original_sg_symbol_H-M 'P 21/n'
_cod_database_code 2211581
_cod_database_fobs_code 2211581

loop_
_symmetry_equiv_pos_as_xyz
'x, y, z'
'-x+1/2, y+1/2, -z+1/2'
'-x, -y, -z'
'x-1/2, -y-1/2, z-1/2'

loop_
_atom_site_type_symbol
_atom_site_label
_atom_site_fract_x
_atom_site_fract_y
_atom_site_fract_z
_atom_site_U_iso_or_equiv
_atom_site_adp_type
_atom_site_calc_flag
_atom_site_refinement_flags
_atom_site_occupancy
S S1 0.47726(6) 0.51328(5) 0.08892(2) 0.06071(18) Uani d . 1
O O1 -0.04815(19) 0.11811(18) -0.14953(8) 0.0970(6) Uani d . 1
O O2 0.48525(19) 0.12135(15) 0.20196(7) 0.0830(5) Uani d . 1
O O3 0.8038(2) 0.01662(18) 0.21663(8) 0.1049(7) Uani d . 1
O O4 0.4564(2) -0.16266(18) 0.11186(9) 0.0962(6) Uani d . 1
N N1 0.47664(15) 0.27929(14) 0.13590(6) 0.0415(4) Uani d . 1
N N2 0.63509(18) -0.04743(15) 0.15230(7) 0.0549(4) Uani d . 1
C C1 0.1723(2) 0.0603(2) -0.02253(9) 0.0592(6) Uani d . 1
H H1 0.1947 -0.0057 0.0033 0.071 Uiso calc R 1
C C2 0.0798(2) 0.0340(2) -0.06707(9) 0.0645(6) Uani d . 1
H H2 0.0422 -0.0493 -0.0714 0.077 Uiso calc R 1
C C28 -0.1074(4) -0.0070(3) -0.15874(14) 0.1269(13) Uani d . 1
H H29A -0.0383 -0.0709 -0.1633 0.190 Uiso calc R 1
H H29B -0.1676 -0.0046 -0.1920 0.190 Uiso calc R 1
H H29C -0.1566 -0.0304 -0.1272 0.190 Uiso calc R 1
C C4 0.1032(2) 0.2537(2) -0.09825(10) 0.0678(6) Uani d . 1
H H4 0.0805 0.3202 -0.1238 0.081 Uiso calc R 1
C C5 0.1955(2) 0.2770(2) -0.05411(9) 0.0598(6) Uani d . 1
H H5 0.2345 0.3597 -0.0501 0.072 Uiso calc R 1
C C6 0.2320(2) 0.1809(2) -0.01541(8) 0.0504(5) Uani d . 1
C C7 0.3290(2) 0.2061(2) 0.03326(8) 0.0530(5) Uani d . 1
H H7 0.3181 0.1594 0.0660 0.064 Uiso calc R 1
C C8 0.42845(19) 0.2891(2) 0.03347(7) 0.0487(5) Uani d . 1
H H8 0.4464 0.3233 -0.0012 0.058 Uiso calc R 1
C C9 0.51688(19) 0.33594(17) 0.08219(7) 0.0420(4) Uani d . 1
C C10 0.66753(19) 0.33310(17) 0.07491(8) 0.0457(5) Uani d . 1
C C11 0.7171(2) 0.2987(2) 0.02465(9) 0.0589(6) Uani d . 1
H H11 0.6587 0.2703 -0.0050 0.071 Uiso calc R 1
C C12 0.8543(3) 0.3064(3) 0.01840(14) 0.0877(9) Uani d . 1
H H12 0.8870 0.2843 -0.0157 0.105 Uiso calc R 1
C C13 0.9413(3) 0.3460(3) 0.0616(2) 0.1043(11) Uani d . 1
H H13 1.0330 0.3511 0.0571 0.125 Uiso calc R 1
C C14 0.8931(3) 0.3781(3) 0.11135(16) 0.0920(9) Uani d . 1
H H14 0.9527 0.4030 0.1412 0.110 Uiso calc R 1
C C15 0.7569(2) 0.3745(2) 0.11843(10) 0.0654(6) Uani d . 1
H H15 0.7253 0.3998 0.1524 0.078 Uiso calc R 1
C C16 0.3576(2) 0.47935(18) 0.13649(8) 0.0486(5) Uani d . 1
C C17 0.2615(2) 0.5654(2) 0.15317(9) 0.0590(5) Uani d . 1
H H17 0.2533 0.6489 0.1377 0.071 Uiso calc R 1
C C18 0.1779(2) 0.5255(2) 0.19318(9) 0.0627(6) Uani d . 1
H H18 0.1133 0.5826 0.2052 0.075 Uiso calc R 1
C C19 0.1901(2) 0.4021(3) 0.21515(8) 0.0643(6) Uani d . 1
H H19 0.1325 0.3762 0.2419 0.077 Uiso calc R 1
C C20 0.2860(2) 0.3139(2) 0.19868(8) 0.0556(5) Uani d . 1
H H20 0.2925 0.2301 0.2140 0.067 Uiso calc R 1
C C21 0.37187(19) 0.35372(17) 0.15892(7) 0.0435(4) Uani d . 1
C C22 0.5196(2) 0.16048(18) 0.15752(8) 0.0507(5) Uani d . 1
C C23 0.6122(2) 0.07637(19) 0.12467(9) 0.0577(5) Uani d . 1
H H23A 0.5716 0.0621 0.0871 0.069 Uiso calc R 1
H H23B 0.6972 0.1213 0.1219 0.069 Uiso calc R 1
C C24 0.7253(3) -0.0644(2) 0.19840(10) 0.0711(7) Uani d . 1
C C25 0.7005(3) -0.1992(2) 0.21900(10) 0.0865(9) Uani d . 1
H H25 0.7496 -0.2404 0.2486 0.104 Uiso calc R 1
C C26 0.5996(3) -0.2501(2) 0.18928(11) 0.0825(8) Uani d . 1
H H26 0.5646 -0.3335 0.1942 0.099 Uiso calc R 1
C C27 0.5491(3) -0.1543(2) 0.14641(10) 0.0643(6) Uani d . 1
C C3 0.0437(2) 0.1318(2) -0.10499(9) 0.0640(6) Uani d . 1

loop_
_atom_site_aniso_label
_atom_site_aniso_U_11
_atom_site_aniso_U_22
_atom_site_aniso_U_33
_atom_site_aniso_U_12
_atom_site_aniso_U_13
_atom_site_aniso_U_23
S1 0.0722(4) 0.0390(3) 0.0734(4) 0.0045(3) 0.0218(3) 0.0143(3)
O1 0.0944(14) 0.0924(13) 0.0966(13) -0.0170(11) -0.0435(11) 0.0115(10)
O2 0.1232(15) 0.0665(10) 0.0646(10) 0.0271(10) 0.0410(10) 0.0300(8)
O3 0.1215(17) 0.0706(12) 0.1156(15) -0.0017(11) -0.0367(12) -0.0219(11)
O4 0.0954(14) 0.0831(13) 0.1070(14) -0.0198(11) -0.0139(12) -0.0003(11)
N1 0.0526(10) 0.0365(8) 0.0363(8) -0.0007(7) 0.0088(7) 0.0040(6)
N2 0.0735(12) 0.0339(9) 0.0569(10) 0.0013(8) 0.0027(9) 0.0047(7)
C1 0.0666(15) 0.0544(13) 0.0554(13) -0.0023(11) -0.0029(11) 0.0071(10)
C2 0.0678(15) 0.0555(13) 0.0687(14) -0.0148(11) -0.0041(12) -0.0014(11)
C28 0.135(3) 0.119(3) 0.117(2) -0.060(2) -0.058(2) 0.011(2)
C4 0.0684(15) 0.0605(14) 0.0724(15) 0.0007(12) -0.0083(12) 0.0171(12)
C5 0.0570(14) 0.0518(12) 0.0706(14) -0.0096(10) 0.0039(11) 0.0021(11)
C6 0.0462(12) 0.0539(12) 0.0511(12) -0.0009(9) 0.0033(9) 0.0014(10)
C7 0.0577(13) 0.0540(12) 0.0479(12) -0.0002(10) 0.0091(10) 0.0043(9)
C8 0.0477(12) 0.0611(12) 0.0381(10) -0.0017(10) 0.0084(9) 0.0074(9)
C9 0.0491(11) 0.0379(10) 0.0394(10) -0.0004(8) 0.0061(8) 0.0076(8)
C10 0.0458(11) 0.0360(10) 0.0552(12) -0.0034(8) 0.0025(9) 0.0128(9)
C11 0.0548(14) 0.0572(13) 0.0665(14) 0.0039(11) 0.0167(11) 0.0129(11)
C12 0.0691(19) 0.0753(17) 0.125(2) 0.0117(15) 0.0455(18) 0.0233(17)
C13 0.0487(18) 0.0738(19) 0.192(4) 0.0009(14) 0.019(2) 0.031(2)
C14 0.0562(18) 0.0673(17) 0.147(3) -0.0136(14) -0.0297(18) 0.0204(18)
C15 0.0633(15) 0.0522(12) 0.0779(15) -0.0096(11) -0.0130(12) 0.0086(11)
C16 0.0519(12) 0.0440(11) 0.0502(11) -0.0004(9) 0.0047(9) -0.0028(9)
C17 0.0605(14) 0.0497(12) 0.0663(14) 0.0052(11) 0.0015(11) -0.0108(10)
C18 0.0535(13) 0.0775(16) 0.0565(13) 0.0092(12) -0.0001(11) -0.0225(12)
C19 0.0545(14) 0.0938(18) 0.0457(12) -0.0017(13) 0.0108(10) -0.0062(12)
C20 0.0587(13) 0.0648(13) 0.0438(11) -0.0039(11) 0.0072(10) 0.0035(10)
C21 0.0499(12) 0.0446(11) 0.0358(10) -0.0027(9) 0.0024(8) -0.0041(8)
C22 0.0677(14) 0.0397(11) 0.0455(11) -0.0009(9) 0.0094(10) 0.0074(9)
C23 0.0761(15) 0.0391(11) 0.0593(13) 0.0072(10) 0.0136(11) 0.0122(9)
C24 0.103(2) 0.0439(12) 0.0641(15) 0.0086(13) -0.0070(14) -0.0095(11)
C25 0.153(3) 0.0476(14) 0.0567(14) 0.0227(16) -0.0066(16) 0.0059(11)
C26 0.140(3) 0.0393(12) 0.0700(16) -0.0032(14) 0.0168(17) 0.0043(12)
C27 0.0863(19) 0.0437(12) 0.0640(15) -0.0036(12) 0.0122(13) -0.0022(11)
C3 0.0543(14) 0.0732(15) 0.0622(14) -0.0031(12) -0.0110(11) 0.0022(12)

loop_
_atom_type_symbol
_atom_type_description
_atom_type_scat_dispersion_real
_atom_type_scat_dispersion_imag
_atom_type_scat_source
C C 0.0033 0.0016 ' International Tables Vol C Tables 4.2.6.8 and 6.1.1.4'
H H 0.0000 0.0000 ' International Tables Vol C Tables 4.2.6.8 and 6.1.1.4'
N N 0.0061 0.0033 ' International Tables Vol C Tables 4.2.6.8 and 6.1.1.4'
O O 0.0106 0.0060 ' International Tables Vol C Tables 4.2.6.8 and 6.1.1.4'
S S 0.1246 0.1234 ' International Tables Vol C Tables 4.2.6.8 and 6.1.1.4'

loop_
_geom_angle_atom_site_label_1
_geom_angle_atom_site_label_2
_geom_angle_atom_site_label_3
_geom_angle
C16 S1 C9 91.38(9)
C3 O1 C28 117.6(2)
C22 N1 C21 122.52(15)
C22 N1 C9 124.73(15)
C21 N1 C9 112.17(14)
C24 N2 C27 110.08(19)
C24 N2 C23 123.37(18)
C27 N2 C23 124.61(19)
C6 C1 C2 121.9(2)
C6 C1 H1 119.1
C2 C1 H1 119.1
C3 C2 C1 119.6(2)
C3 C2 H2 120.2
C1 C2 H2 120.2
O1 C28 H29A 109.5
O1 C28 H29B 109.5
H29A C28 H29B 109.5
O1 C28 H29C 109.5
H29A C28 H29C 109.5
H29B C28 H29C 109.5
C5 C4 C3 120.3(2)
C5 C4 H4 119.9
C3 C4 H4 119.9
C4 C5 C6 121.6(2)
C4 C5 H5 119.2
C6 C5 H5 119.2
C1 C6 C5 117.60(19)
C1 C6 C7 120.37(18)
C5 C6 C7 122.01(19)
C8 C7 C6 124.59(19)
C8 C7 H7 117.7
C6 C7 H7 117.7
C7 C8 C9 128.15(18)
C7 C8 H8 115.9
C9 C8 H8 115.9
C8 C9 N1 111.70(15)
C8 C9 C10 115.80(15)
N1 C9 C10 114.97(14)
C8 C9 S1 105.24(13)
N1 C9 S1 103.22(11)
C10 C9 S1 104.23(12)
C11 C10 C15 118.8(2)
C11 C10 C9 121.64(18)
C15 C10 C9 119.45(19)
C10 C11 C12 120.0(2)
C10 C11 H11 120.0
C12 C11 H11 120.0
C13 C12 C11 120.8(3)
C13 C12 H12 119.6
C11 C12 H12 119.6
C14 C13 C12 119.4(3)
C14 C13 H13 120.3
C12 C13 H13 120.3
C13 C14 C15 121.2(3)
C13 C14 H14 119.4
C15 C14 H14 119.4
C14 C15 C10 119.9(3)
C14 C15 H15 120.0
C10 C15 H15 120.0
C17 C16 C21 121.73(19)
C17 C16 S1 125.93(16)
C21 C16 S1 112.29(14)
C18 C17 C16 118.9(2)
C18 C17 H17 120.6
C16 C17 H17 120.6
C19 C18 C17 119.9(2)
C19 C18 H18 120.0
C17 C18 H18 120.0
C18 C19 C20 121.9(2)
C18 C19 H19 119.0
C20 C19 H19 119.0
C21 C20 C19 118.6(2)
C21 C20 H20 120.7
C19 C20 H20 120.7
C20 C21 C16 118.91(18)
C20 C21 N1 127.85(17)
C16 C21 N1 113.24(16)
O2 C22 N1 121.41(18)
O2 C22 C23 119.47(17)
N1 C22 C23 119.11(16)
N2 C23 C22 109.80(17)
N2 C23 H23A 109.7
C22 C23 H23A 109.7
N2 C23 H23B 109.7
C22 C23 H23B 109.7
H23A C23 H23B 108.2
O3 C24 N2 125.0(2)
O3 C24 C25 129.5(2)
N2 C24 C25 105.4(2)
C26 C25 C24 109.2(2)
C26 C25 H25 125.4
C24 C25 H25 125.4
C25 C26 C27 109.1(2)
C25 C26 H26 125.5
C27 C26 H26 125.5
O4 C27 N2 124.5(2)
O4 C27 C26 129.7(2)
N2 C27 C26 105.8(2)
O1 C3 C2 124.7(2)
O1 C3 C4 116.2(2)
C2 C3 C4 119.0(2)

loop_
_geom_bond_atom_site_label_1
_geom_bond_atom_site_label_2
_geom_bond_distance
S1 C16 1.745(2)
S1 C9 1.859(2)
O1 C3 1.360(3)
O1 C28 1.416(3)
O2 C22 1.210(2)
O3 C24 1.197(3)
O4 C27 1.197(3)
N1 C22 1.373(2)
N1 C21 1.434(2)
N1 C9 1.492(2)
N2 C24 1.381(3)
N2 C27 1.386(3)
N2 C23 1.435(2)
C1 C6 1.370(3)
C1 C2 1.383(3)
C1 H1 0.9300
C2 C3 1.378(3)
C2 H2 0.9300
C28 H29A 0.9600
C28 H29B 0.9600
C28 H29C 0.9600
C4 C5 1.369(3)
C4 C3 1.381(3)
C4 H4 0.9300
C5 C6 1.378(3)
C5 H5 0.9300
C6 C7 1.479(3)
C7 C8 1.303(3)
C7 H7 0.9300
C8 C9 1.487(3)
C8 H8 0.9300
C9 C10 1.525(3)
C10 C11 1.380(3)
C10 C15 1.385(3)
C11 C12 1.390(3)
C11 H11 0.9300
C12 C13 1.360(4)
C12 H12 0.9300
C13 C14 1.358(4)
C13 H13 0.9300
C14 C15 1.381(4)
C14 H14 0.9300
C15 H15 0.9300
C16 C17 1.380(3)
C16 C21 1.392(3)
C17 C18 1.377(3)
C17 H17 0.9300
C18 C19 1.365(3)
C18 H18 0.9300
C19 C20 1.391(3)
C19 H19 0.9300
C20 C21 1.388(3)
C20 H20 0.9300
C22 C23 1.521(3)
C23 H23A 0.9700
C23 H23B 0.9700
C24 C25 1.486(3)
C25 C26 1.296(4)
C25 H25 0.9300
C26 C27 1.477(3)
C26 H26 0.9300

loop_
_geom_hbond_atom_site_label_D
_geom_hbond_atom_site_label_H
_geom_hbond_atom_site_label_A
_geom_hbond_site_symmetry_A
_geom_hbond_distance_DH
_geom_hbond_distance_HA
_geom_hbond_distance_DA
_geom_hbond_angle_DHA
C7 H7 N1 . 0.93 2.53 2.867(3) 101.8
C20 H20 O2 . 0.93 2.26 2.789(3) 115.8
C8 H8 S1 3_665 0.93 2.83 3.734(2) 164.5
C18 H18 O2 2_555 0.93 2.53 3.243(3) 134.0

loop_
_geom_torsion_atom_site_label_1
_geom_torsion_atom_site_label_2
_geom_torsion_atom_site_label_3
_geom_torsion_atom_site_label_4
_geom_torsion
C6 C1 C2 C3 -1.4(3)
C3 C4 C5 C6 0.1(4)
C2 C1 C6 C5 0.7(3)
C2 C1 C6 C7 179.0(2)
C4 C5 C6 C1 -0.1(3)
C4 C5 C6 C7 -178.4(2)
C1 C6 C7 C8 150.6(2)
C5 C6 C7 C8 -31.2(3)
C6 C7 C8 C9 169.52(18)
C7 C8 C9 N1 -2.1(3)
C7 C8 C9 C10 132.0(2)
C7 C8 C9 S1 -113.5(2)
C22 N1 C9 C8 86.4(2)
C21 N1 C9 C8 -85.05(18)
C22 N1 C9 C10 -48.2(2)
C21 N1 C9 C10 140.37(15)
C22 N1 C9 S1 -161.04(15)
C21 N1 C9 S1 27.54(16)
C16 S1 C9 C8 92.84(14)
C16 S1 C9 N1 -24.40(13)
C16 S1 C9 C10 -144.85(13)
C8 C9 C10 C11 4.8(2)
N1 C9 C10 C11 137.50(18)
S1 C9 C10 C11 -110.27(17)
C8 C9 C10 C15 -179.65(17)
N1 C9 C10 C15 -47.0(2)
S1 C9 C10 C15 65.27(18)
C15 C10 C11 C12 -0.2(3)
C9 C10 C11 C12 175.32(18)
C10 C11 C12 C13 0.9(4)
C11 C12 C13 C14 0.1(4)
C12 C13 C14 C15 -1.7(4)
C13 C14 C15 C10 2.3(4)
C11 C10 C15 C14 -1.3(3)
C9 C10 C15 C14 -176.97(19)
C9 S1 C16 C17 -165.92(18)
C9 S1 C16 C21 16.67(15)
C21 C16 C17 C18 0.1(3)
S1 C16 C17 C18 -177.03(16)
C16 C17 C18 C19 -0.7(3)
C17 C18 C19 C20 0.5(3)
C18 C19 C20 C21 0.3(3)
C19 C20 C21 C16 -0.9(3)
C19 C20 C21 N1 -179.64(18)
C17 C16 C21 C20 0.7(3)
S1 C16 C21 C20 178.20(14)
C17 C16 C21 N1 179.61(17)
S1 C16 C21 N1 -2.9(2)
C22 N1 C21 C20 -10.3(3)
C9 N1 C21 C20 161.29(18)
C22 N1 C21 C16 170.83(17)
C9 N1 C21 C16 -17.5(2)
C21 N1 C22 O2 -11.0(3)
C9 N1 C22 O2 178.48(19)
C21 N1 C22 C23 168.87(17)
C9 N1 C22 C23 -1.7(3)
C24 N2 C23 C22 -79.4(3)
C27 N2 C23 C22 83.2(2)
O2 C22 C23 N2 4.8(3)
N1 C22 C23 N2 -175.05(17)
C27 N2 C24 O3 -173.2(3)
C23 N2 C24 O3 -8.5(4)
C27 N2 C24 C25 5.9(3)
C23 N2 C24 C25 170.7(2)
O3 C24 C25 C26 175.4(3)
N2 C24 C25 C26 -3.7(3)
C24 C25 C26 C27 0.2(3)
C24 N2 C27 O4 175.8(2)
C23 N2 C27 O4 11.2(4)
C24 N2 C27 C26 -5.8(2)
C23 N2 C27 C26 -170.36(19)
C25 C26 C27 O4 -178.3(3)
C25 C26 C27 N2 3.4(3)
C28 O1 C3 C2 -2.4(4)
C28 O1 C3 C4 177.8(3)
C1 C2 C3 O1 -178.5(2)
C1 C2 C3 C4 1.4(4)
C5 C4 C3 O1 179.1(2)
C5 C4 C3 C2 -0.7(4)
